data_7040802
loop_
_publ_author_name
'Qu, Xiaoni'
'Zhai, Lianjie'
'Wang, Bozhou'
'Wei, Qing'
'Xie, Gang'
'Chen, Sanping'
'Gao, Shengli'

_publ_section_title
;
 Copper-based energetic MOFs with 3-nitro-1H-1,2,4-triazole:
 solvent-dependent syntheses, structures and energetic performances.
;
_journal_issue 43
_journal_name_full 'Dalton transactions (Cambridge, England : 2003)'
_journal_page_first 17304
_journal_page_last 17311
_journal_paper_doi 10.1039/c6dt03631g
_journal_volume 45
_journal_year 2016
_chemical_formula_moiety 'C2 H3 Cu N7 O3'
_chemical_formula_sum 'C2 H3 Cu N7 O3'
_chemical_formula_weight 236.66
_chemical_name_systematic
; 
 ? 
;
_space_group_IT_number 61
_symmetry_cell_setting orthorhombic
_symmetry_space_group_name_Hall '-P 2ac 2ab'
_symmetry_space_group_name_H-M 'P b c a'
_atom_sites_solution_hydrogens geom
_atom_sites_solution_primary direct
_atom_sites_solution_secondary difmap
_audit_creation_method SHELXL-97
_audit_update_record
;
2016-01-15 deposited with the CCDC.
2016-10-03 downloaded from the CCDC.
;
_cell_angle_alpha 90.00
_cell_angle_beta 90.00
_cell_angle_gamma 90.00
_cell_formula_units_Z 8
_cell_length_a 14.361(3)
_cell_length_b 6.5596(15)
_cell_length_c 15.048(3)
_cell_measurement_reflns_used 1040
_cell_measurement_temperature 296(2)
_cell_measurement_theta_max 22.34
_cell_measurement_theta_min 2.71
_cell_volume 1417.6(5)
_computing_cell_refinement 'Bruker SAINT'
_computing_data_collection 'Bruker APEX2'
_computing_data_reduction 'Bruker SAINT'
_computing_structure_refinement 'SHELXL-97 (Sheldrick, 1997)'
_computing_structure_solution 'SHELXS-97 (Sheldrick, 1990)'
_diffrn_ambient_temperature 296(2)
_diffrn_measured_fraction_theta_full 1.000
_diffrn_measured_fraction_theta_max 1.000
_diffrn_measurement_device_type 'Bruker APEX-II CCD'
_diffrn_measurement_method '\f and \w scans'
_diffrn_radiation_monochromator graphite
_diffrn_radiation_source 'fine-focus sealed tube'
_diffrn_radiation_type MoK\a
_diffrn_radiation_wavelength 0.71073
_diffrn_reflns_av_R_equivalents 0.0703
_diffrn_reflns_av_sigmaI/netI 0.0544
_diffrn_reflns_limit_h_max 17
_diffrn_reflns_limit_h_min -13
_diffrn_reflns_limit_k_max 8
_diffrn_reflns_limit_k_min -5
_diffrn_reflns_limit_l_max 18
_diffrn_reflns_limit_l_min -18
_diffrn_reflns_number 6900
_diffrn_reflns_theta_full 25.92
_diffrn_reflns_theta_max 25.92
_diffrn_reflns_theta_min 2.71
_exptl_absorpt_coefficient_mu 3.070
_exptl_absorpt_correction_T_max 0.832
_exptl_absorpt_correction_T_min 0.745
_exptl_absorpt_correction_type multi-scan
_exptl_absorpt_process_details SADABS
_exptl_crystal_colour green
_exptl_crystal_density_diffrn 2.218
_exptl_crystal_density_method 'not measured'
_exptl_crystal_description block
_exptl_crystal_F_000 936
_exptl_crystal_size_max 0.1
_exptl_crystal_size_mid 0.08
_exptl_crystal_size_min 0.06
_refine_diff_density_max 0.570
_refine_diff_density_min -0.463
_refine_diff_density_rms 0.107
_refine_ls_extinction_method none
_refine_ls_goodness_of_fit_ref 1.020
_refine_ls_hydrogen_treatment mixed
_refine_ls_matrix_type full
_refine_ls_number_parameters 123
_refine_ls_number_reflns 1379
_refine_ls_number_restraints 0
_refine_ls_restrained_S_all 1.020
_refine_ls_R_factor_all 0.0680
_refine_ls_R_factor_gt 0.0383
_refine_ls_shift/su_max 0.000
_refine_ls_shift/su_mean 0.000
_refine_ls_structure_factor_coef Fsqd
_refine_ls_weighting_details 'calc w=1/[\s^2^(Fo^2^)+(0.0404P)^2^+0.8030P] where P=(Fo^2^+2Fc^2^)/3'
_refine_ls_weighting_scheme calc
_refine_ls_wR_factor_gt 0.0794
_refine_ls_wR_factor_ref 0.0924
_reflns_number_gt 967
_reflns_number_total 1379
_reflns_threshold_expression >2sigma(I)
_cod_data_source_file c6dt03631g2.cif
_cod_data_source_block xb9137
_cod_depositor_comments
;
The following automatic conversions were performed:

'_symmetry_cell_setting' value 'Orthorhombic' changed to
'orthorhombic' according to
/usr/data/users/saulius/crontab/automatic-downloads/rss-feeds/RSC/lib/dictionaries/cif_core.dic
dictionary named 'cif_core.dic' version 2.4.2 from 2011-04-26.

Automatic conversion script
Id: cif_fix_values 4268 2015-11-12 08:31:59Z antanas 

 Adding full bibliography for 7040801--7040803.cif.
;
_cod_database_code 7040802

loop_
_symmetry_equiv_pos_as_xyz
'x, y, z'
'-x+1/2, -y, z+1/2'
'x+1/2, -y+1/2, -z'
'-x, y+1/2, -z+1/2'
'-x, -y, -z'
'x-1/2, y, -z-1/2'
'-x-1/2, y-1/2, z'
'x, -y-1/2, z-1/2'

loop_
_atom_site_label
_atom_site_type_symbol
_atom_site_fract_x
_atom_site_fract_y
_atom_site_fract_z
_atom_site_U_iso_or_equiv
_atom_site_adp_type
_atom_site_occupancy
_atom_site_symmetry_multiplicity
_atom_site_calc_flag
_atom_site_refinement_flags
_atom_site_disorder_assembly
_atom_site_disorder_group
Cu1 Cu 0.20003(4) -0.05499(9) 0.32707(3) 0.02360(19) Uani 1 1 d . . .
O2 O 0.0541(2) -0.1610(6) 0.2132(2) 0.0393(9) Uani 1 1 d . . .
O3 O -0.0262(3) 0.0033(7) 0.1149(3) 0.0576(12) Uani 1 1 d . . .
O1 O 0.0867(2) 0.0135(5) 0.4079(2) 0.0348(9) Uani 1 1 d . . .
H1A H 0.0966 -0.0259 0.4625 0.052 Uiso 1 1 d R . .
H1B H 0.0370 -0.0485 0.3887 0.052 Uiso 1 1 d R . .
N2 N 0.2035(2) 0.3472(6) 0.2374(2) 0.0257(9) Uani 1 1 d . . .
N1 N 0.1622(2) 0.1604(6) 0.2426(2) 0.0235(8) Uani 1 1 d . A .
N3 N 0.0906(3) 0.3356(6) 0.1351(3) 0.0306(10) Uani 1 1 d . A .
N4 N 0.0370(3) -0.0091(7) 0.1689(3) 0.0337(10) Uani 1 1 d . A -1
N5 N 0.2264(3) -0.2998(6) 0.3946(3) 0.0303(10) Uani 1 1 d . . .
N6 N 0.1968(3) -0.3263(6) 0.4696(3) 0.0307(10) Uani 1 1 d . . .
C1 C 0.1586(4) 0.4442(9) 0.1724(3) 0.0308(11) Uani 1 1 d . . .
C2 C 0.0976(3) 0.1645(7) 0.1810(3) 0.0256(10) Uani 1 1 d . . .
H1 H 0.177(3) 0.569(8) 0.155(3) 0.030(14) Uiso 1 1 d . . .
N7 N 0.1713(3) -0.3605(8) 0.5392(3) 0.0520(14) Uani 1 1 d . B -1

loop_
_atom_site_aniso_label
_atom_site_aniso_U_11
_atom_site_aniso_U_22
_atom_site_aniso_U_33
_atom_site_aniso_U_23
_atom_site_aniso_U_13
_atom_site_aniso_U_12
Cu1 0.0274(3) 0.0191(3) 0.0243(3) 0.0016(3) 0.0000(2) 0.0025(3)
O2 0.044(2) 0.028(2) 0.045(2) 0.0045(18) 0.0058(17) -0.0070(18)
O3 0.038(2) 0.062(3) 0.073(3) -0.002(2) -0.026(2) -0.010(2)
O1 0.0298(18) 0.040(2) 0.0343(19) -0.0040(16) 0.0010(15) 0.0007(17)
N2 0.030(2) 0.021(2) 0.027(2) 0.0019(17) 0.0019(16) -0.0013(19)
N1 0.023(2) 0.020(2) 0.027(2) -0.0002(18) -0.0003(16) 0.0013(18)
N3 0.029(2) 0.027(2) 0.035(2) 0.0048(19) -0.0058(18) 0.004(2)
N4 0.029(2) 0.035(3) 0.038(2) -0.005(2) 0.006(2) -0.0017(19)
N5 0.038(3) 0.024(2) 0.028(2) 0.0030(18) 0.0085(17) 0.008(2)
N6 0.037(2) 0.025(2) 0.030(2) 0.0010(19) -0.0013(19) 0.002(2)
C1 0.034(3) 0.025(3) 0.033(3) 0.005(3) 0.003(2) 0.002(3)
C2 0.025(2) 0.023(3) 0.028(2) -0.002(2) -0.003(2) 0.002(2)
N7 0.070(3) 0.058(4) 0.028(2) 0.007(2) 0.011(2) 0.004(3)

loop_
_atom_type_symbol
_atom_type_description
_atom_type_scat_dispersion_real
_atom_type_scat_dispersion_imag
_atom_type_scat_source
C C 0.0030 0.0020 'International Tables Vol C Tables 4.2.6.8 and 6.1.1.4'
H H 0.0000 0.0000 'International Tables Vol C Tables 4.2.6.8 and 6.1.1.4'
Cu Cu 0.3200 1.2650 'International Tables Vol C Tables 4.2.6.8 and 6.1.1.4'
N N 0.0060 0.0030 'International Tables Vol C Tables 4.2.6.8 and 6.1.1.4'
O O 0.0110 0.0060 'International Tables Vol C Tables 4.2.6.8 and 6.1.1.4'

loop_
_geom_angle_atom_site_label_1
_geom_angle_atom_site_label_2
_geom_angle_atom_site_label_3
_geom_angle
_geom_angle_site_symmetry_1
_geom_angle_site_symmetry_3
N5 Cu1 N1 169.54(16) . .
N5 Cu1 N2 87.35(16) . 7_655
N1 Cu1 N2 89.21(15) . 7_655
N5 Cu1 O1 91.45(14) . .
N1 Cu1 O1 90.36(14) . .
N2 Cu1 O1 170.70(14) 7_655 .
N5 Cu1 N5 106.91(14) . 7_665
N1 Cu1 N5 83.48(15) . 7_665
N2 Cu1 N5 102.50(15) 7_655 7_665
O1 Cu1 N5 86.68(14) . 7_665
Cu1 O1 H1A 111.0 . .
Cu1 O1 H1B 110.3 . .
H1A O1 H1B 107.9 . .
C1 N2 N1 105.1(4) . .
C1 N2 Cu1 131.6(4) . 7_665
N1 N2 Cu1 122.7(3) . 7_665
C2 N1 N2 104.4(4) . .
C2 N1 Cu1 131.6(3) . .
N2 N1 Cu1 124.0(3) . .
C2 N3 C1 100.2(4) . .
O3 N4 O2 124.4(4) . .
O3 N4 C2 118.6(4) . .
O2 N4 C2 116.9(4) . .
N6 N5 Cu1 122.4(3) . .
N6 N5 Cu1 118.8(3) . 7_655
Cu1 N5 Cu1 118.44(18) . 7_655
N7 N6 N5 176.5(5) . .
N3 C1 N2 114.1(5) . .
N3 C1 H1 125(3) . .
N2 C1 H1 121(3) . .
N1 C2 N3 116.1(4) . .
N1 C2 N4 119.9(4) . .
N3 C2 N4 123.9(4) . .

loop_
_geom_bond_atom_site_label_1
_geom_bond_atom_site_label_2
_geom_bond_distance
_geom_bond_site_symmetry_2
Cu1 N5 1.938(4) .
Cu1 N1 1.977(4) .
Cu1 N2 2.038(4) 7_655
Cu1 O1 2.081(3) .
Cu1 N5 2.226(4) 7_665
O2 N4 1.223(5) .
O3 N4 1.221(5) .
O1 H1A 0.8730 .
O1 H1B 0.8710 .
N2 C1 1.333(6) .
N2 N1 1.363(5) .
N2 Cu1 2.038(4) 7_665
N1 C2 1.312(5) .
N3 C2 1.322(6) .
N3 C1 1.333(6) .
N4 C2 1.445(6) .
N5 N6 1.218(5) .
N5 Cu1 2.226(4) 7_655
N6 N7 1.132(5) .
C1 H1 0.90(5) .

loop_
_geom_torsion_atom_site_label_1
_geom_torsion_atom_site_label_2
_geom_torsion_atom_site_label_3
_geom_torsion_atom_site_label_4
_geom_torsion
_geom_torsion_site_symmetry_1
_geom_torsion_site_symmetry_4
C1 N2 N1 C2 0.0(5) . .
Cu1 N2 N1 C2 172.6(3) 7_665 .
C1 N2 N1 Cu1 179.3(3) . .
Cu1 N2 N1 Cu1 -8.0(5) 7_665 .
N5 Cu1 N1 C2 21.4(11) . .
N2 Cu1 N1 C2 92.2(4) 7_655 .
O1 Cu1 N1 C2 -78.5(4) . .
N5 Cu1 N1 C2 -165.2(4) 7_665 .
N5 Cu1 N1 N2 -157.8(7) . .
N2 Cu1 N1 N2 -87.0(3) 7_655 .
O1 Cu1 N1 N2 102.3(3) . .
N5 Cu1 N1 N2 15.6(3) 7_665 .
N1 Cu1 N5 N6 -119.1(8) . .
N2 Cu1 N5 N6 170.0(4) 7_655 .
O1 Cu1 N5 N6 -19.2(4) . .
N5 Cu1 N5 N6 67.7(3) 7_665 .
N1 Cu1 N5 Cu1 54.0(9) . 7_655
N2 Cu1 N5 Cu1 -17.0(2) 7_655 7_655
O1 Cu1 N5 Cu1 153.8(2) . 7_655
N5 Cu1 N5 Cu1 -119.2(3) 7_665 7_655
Cu1 N5 N6 N7 177(100) . .
Cu1 N5 N6 N7 4(9) 7_655 .
C2 N3 C1 N2 -0.8(6) . .
N1 N2 C1 N3 0.5(5) . .
Cu1 N2 C1 N3 -171.2(3) 7_665 .
N2 N1 C2 N3 -0.5(5) . .
Cu1 N1 C2 N3 -179.8(3) . .
N2 N1 C2 N4 -178.1(4) . .
Cu1 N1 C2 N4 2.6(6) . .
C1 N3 C2 N1 0.8(6) . .
C1 N3 C2 N4 178.3(4) . .
O3 N4 C2 N1 175.5(4) . .
O2 N4 C2 N1 -5.7(6) . .
O3 N4 C2 N3 -2.0(7) . .
O2 N4 C2 N3 176.8(4) . .
